data_7228534
loop_
_publ_author_name
'Pal, Amlan K.'
'Cordes, David B.'
'Slawin, Alexandra M. Z.'
'Momblona, Cristina'
'Perteg\'as, Antonio'
'Ort\'i, Enrique'
'Bolink, Henk J.'
'Zysman-Colman, Eli'

_publ_section_title
;
 Simple design to achieve red-to-near-infrared emissive cationic Ir(iii)
 emitters and their use in light emitting electrochemical cells
;
_journal_issue 51
_journal_name_full 'RSC Adv.'
_journal_page_first 31833
_journal_paper_doi 10.1039/C7RA06347D
_journal_volume 7
_journal_year 2017
_chemical_absolute_configuration ad
_chemical_formula_moiety 'C36 H24 Ir N4 S2, F6 P, C2 H3 N'
_chemical_formula_sum 'C38 H27 F6 Ir N5 P S2'
_chemical_formula_weight 954.97
_space_group_crystal_system orthorhombic
_space_group_IT_number 29
_space_group_name_Hall 'P 2c -2ac'
_space_group_name_H-M_alt 'P c a 21'
_symmetry_space_group_name_Hall 'P 2c -2ac'
_symmetry_space_group_name_H-M 'P c a 21'
_atom_sites_solution_hydrogens geom
_atom_sites_solution_primary direct
_atom_sites_solution_secondary difmap
_audit_creation_date 2016-07-04
_audit_creation_method 'by CrystalStructure 4.2'
_audit_update_record
;
2017-03-16 deposited with the CCDC.
2017-06-13 downloaded from the CCDC.
;
_cell_angle_alpha 90.0000
_cell_angle_beta 90.0000
_cell_angle_gamma 90.0000
_cell_formula_units_Z 4
_cell_length_a 24.377(3)
_cell_length_b 9.1545(10)
_cell_length_c 15.859(2)
_cell_measurement_reflns_used 10987
_cell_measurement_temperature 93
_cell_measurement_theta_max 27.40
_cell_measurement_theta_min 2.40
_cell_volume 3539.1(7)
_computing_cell_refinement 'CrystalClear-SM Expert 2.1 b45'
_computing_data_collection 'CrystalClear-SM Expert 2.1 b45 (Rigaku, 2015)'
_computing_data_reduction 'CrystalClear-SM Expert 2.1 b45'
_computing_molecular_graphics 'CrystalStructure 4.2'
_computing_publication_material 'CrystalStructure 4.2 (Rigaku, 2015)'
_computing_structure_refinement 'SHELXL Version 2014/7 (Sheldrick, 2008)'
_computing_structure_solution 'DIRDIF99-PATTY (Gould, et al., 1999)'
_diffrn_ambient_temperature 93
_diffrn_detector_area_resol_mean 5.814
_diffrn_measured_fraction_theta_full 0.998
_diffrn_measured_fraction_theta_max 0.997
_diffrn_measurement_device_type 'Rigaku XtaLAB P200'
_diffrn_measurement_method \w
_diffrn_radiation_type 'Mo K\a'
_diffrn_radiation_wavelength 0.71075
_diffrn_reflns_av_R_equivalents 0.0256
_diffrn_reflns_Laue_measured_fraction_full 0.998
_diffrn_reflns_Laue_measured_fraction_max 0.997
_diffrn_reflns_limit_h_max 29
_diffrn_reflns_limit_h_min -20
_diffrn_reflns_limit_k_max 9
_diffrn_reflns_limit_k_min -10
_diffrn_reflns_limit_l_max 19
_diffrn_reflns_limit_l_min -18
_diffrn_reflns_number 17647
_diffrn_reflns_point_group_measured_fraction_full 0.955
_diffrn_reflns_point_group_measured_fraction_max 0.954
_diffrn_reflns_theta_full 25.242
_diffrn_reflns_theta_max 25.315
_diffrn_reflns_theta_min 2.377
_diffrn_standards_number 0
_exptl_absorpt_coefficient_mu 4.015
_exptl_absorpt_correction_T_max 0.669
_exptl_absorpt_correction_T_min 0.517
_exptl_absorpt_correction_type multi-scan
_exptl_absorpt_process_details 'REQAB (Rigaku, 1998)'
_exptl_crystal_colour red
_exptl_crystal_density_diffrn 1.792
_exptl_crystal_density_method 'not measured'
_exptl_crystal_description prism
_exptl_crystal_F_000 1872.00
_exptl_crystal_recrystallization_method 'Re-crystallisation from solvent: Acetonitrile/diethyl ether'
_exptl_crystal_size_max 0.200
_exptl_crystal_size_mid 0.100
_exptl_crystal_size_min 0.100
_refine_diff_density_max 0.57
_refine_diff_density_min -0.34
_refine_ls_abs_structure_details
;
 Flack x determined using 2439 quotients [(I+)-(I-)]/[(I+)+(I-)]
 (Parsons, Flack and Wagner, Acta Cryst. B69 (2013) 249-259).
;
_refine_ls_abs_structure_Flack -0.008(3)
_refine_ls_extinction_method none
_refine_ls_goodness_of_fit_ref 0.841
_refine_ls_hydrogen_treatment constr
_refine_ls_number_parameters 479
_refine_ls_number_reflns 6135
_refine_ls_number_restraints 1
_refine_ls_R_factor_all 0.0200
_refine_ls_R_factor_gt 0.0185
_refine_ls_shift/su_max 0.001
_refine_ls_structure_factor_coef Fsqd
_refine_ls_weighting_details 'w = 1/[\s^2^(Fo^2^)]'
_refine_ls_weighting_scheme calc
_refine_ls_wR_factor_gt 0.0360
_refine_ls_wR_factor_ref 0.0362
_reflns_Friedel_coverage 0.840
_reflns_Friedel_fraction_full 0.909
_reflns_Friedel_fraction_max 0.907
_reflns_number_gt 5701
_reflns_number_total 6135
_reflns_threshold_expression F^2^>2.0\s(F^2^)
_cod_data_source_file c7ra06347d2.cif
_cod_data_source_block 2
_cod_database_code 7228534

loop_
_space_group_symop_id
_space_group_symop_operation_xyz
1 +X,+Y,+Z
2 -X,-Y,1/2+Z
3 1/2-X,+Y,1/2+Z
4 1/2+X,-Y,+Z

loop_
_atom_site_label
_atom_site_type_symbol
_atom_site_fract_x
_atom_site_fract_y
_atom_site_fract_z
_atom_site_U_iso_or_equiv
_atom_site_adp_type
_atom_site_occupancy
_atom_site_site_symmetry_order
_atom_site_calc_flag
_atom_site_refinement_flags_posn
_atom_site_refinement_flags_adp
Ir1 Ir 0.36263(2) 0.16201(2) 0.51216(2) 0.01396(5) Uani 1 1 d . .
S27 S 0.23959(5) 0.01078(14) 0.30904(8) 0.0224(3) Uani 1 1 d . .
S42 S 0.17430(5) 0.14953(14) 0.48316(8) 0.0216(3) Uani 1 1 d . .
P1 P 0.68814(5) 0.39043(15) 0.43805(9) 0.0237(3) Uani 1 1 d . .
F1 F 0.65155(14) 0.3009(4) 0.3735(2) 0.0541(10) Uani 1 1 d . .
F2 F 0.72461(11) 0.4818(3) 0.5029(3) 0.0554(10) Uani 1 1 d . .
F3 F 0.63432(12) 0.4700(4) 0.4719(2) 0.0603(12) Uani 1 1 d . .
F4 F 0.74203(13) 0.3133(4) 0.4035(3) 0.0538(11) Uani 1 1 d . .
F5 F 0.67991(15) 0.2668(4) 0.5062(3) 0.0736(12) Uani 1 1 d . .
F6 F 0.69635(15) 0.5157(4) 0.3707(3) 0.0711(13) Uani 1 1 d . .
N1 N 0.38383(16) 0.3516(4) 0.4506(3) 0.0157(9) Uani 1 1 d . .
N13 N 0.35096(15) -0.0264(4) 0.5796(3) 0.0174(9) Uani 1 1 d . .
N25 N 0.32600(16) 0.0808(4) 0.3958(3) 0.0173(9) Uani 1 1 d . .
N35 N 0.27449(15) 0.2013(4) 0.5290(3) 0.0146(10) Uani 1 1 d . .
N43 N 0.5016(3) 0.6517(6) 0.5859(6) 0.098(3) Uani 1 1 d . .
C2 C 0.4381(2) 0.3632(5) 0.4291(3) 0.0186(11) Uani 1 1 d . .
C3 C 0.4573(2) 0.4906(5) 0.3903(3) 0.0262(12) Uani 1 1 d . .
H3 H 0.4950 0.5002 0.3763 0.031 Uiso 1 1 calc R U
C4 C 0.4211(2) 0.6023(6) 0.3725(4) 0.0290(13) Uani 1 1 d . .
H4 H 0.4339 0.6893 0.3463 0.035 Uiso 1 1 calc R U
C5 C 0.3666(2) 0.5871(6) 0.3926(3) 0.0250(13) Uani 1 1 d . .
H5 H 0.3414 0.6629 0.3797 0.030 Uiso 1 1 calc R U
C6 C 0.3486(2) 0.4606(5) 0.4320(3) 0.0192(11) Uani 1 1 d . .
H6 H 0.3109 0.4505 0.4460 0.023 Uiso 1 1 calc R U
C7 C 0.47130(19) 0.2351(5) 0.4503(3) 0.0170(11) Uani 1 1 d . .
C8 C 0.44210(18) 0.1193(5) 0.4895(3) 0.0177(12) Uani 1 1 d . .
C9 C 0.47188(15) -0.0062(4) 0.5094(5) 0.0201(9) Uani 1 1 d . .
H9 H 0.4538 -0.0860 0.5358 0.024 Uiso 1 1 calc R U
C10 C 0.52740(18) -0.0166(5) 0.4915(3) 0.0243(13) Uani 1 1 d . .
H10 H 0.5466 -0.1036 0.5055 0.029 Uiso 1 1 calc R U
C11 C 0.5556(2) 0.0978(5) 0.4534(3) 0.0234(12) Uani 1 1 d . .
H11 H 0.5937 0.0896 0.4417 0.028 Uiso 1 1 calc R U
C12 C 0.52708(19) 0.2243(5) 0.4325(3) 0.0212(11) Uani 1 1 d . .
H12 H 0.5456 0.3033 0.4062 0.025 Uiso 1 1 calc R U
C14 C 0.37060(19) -0.0248(5) 0.6604(3) 0.0188(11) Uani 1 1 d . .
C15 C 0.3673(2) -0.1497(5) 0.7103(4) 0.0237(13) Uani 1 1 d . .
H15 H 0.3828 -0.1500 0.7652 0.028 Uiso 1 1 calc R U
C16 C 0.3413(2) -0.2737(6) 0.6797(4) 0.0285(13) Uani 1 1 d . .
H16 H 0.3382 -0.3587 0.7137 0.034 Uiso 1 1 calc R U
C17 C 0.3201(2) -0.2716(5) 0.5990(3) 0.0267(13) Uani 1 1 d . .
H17 H 0.3016 -0.3548 0.5772 0.032 Uiso 1 1 calc R U
C18 C 0.32592(19) -0.1478(5) 0.5504(3) 0.0209(11) Uani 1 1 d . .
H18 H 0.3119 -0.1479 0.4945 0.025 Uiso 1 1 calc R U
C19 C 0.39186(19) 0.1183(5) 0.6876(3) 0.0175(11) Uani 1 1 d . .
C20 C 0.38960(19) 0.2287(5) 0.6255(3) 0.0160(10) Uani 1 1 d . .
C21 C 0.40623(19) 0.3690(5) 0.6505(3) 0.0205(11) Uani 1 1 d . .
H21 H 0.4063 0.4457 0.6102 0.025 Uiso 1 1 calc R U
C22 C 0.4226(2) 0.3986(6) 0.7326(3) 0.0241(12) Uani 1 1 d . .
H22 H 0.4328 0.4952 0.7479 0.029 Uiso 1 1 calc R U
C23 C 0.4243(2) 0.2878(6) 0.7927(3) 0.0284(13) Uani 1 1 d . .
H23 H 0.4356 0.3081 0.8489 0.034 Uiso 1 1 calc R U
C24 C 0.4094(2) 0.1476(6) 0.7695(3) 0.0263(12) Uani 1 1 d . .
H24 H 0.4110 0.0708 0.8097 0.032 Uiso 1 1 calc R U
C26 C 0.27148(19) 0.0845(5) 0.3959(3) 0.0168(11) Uani 1 1 d . .
C28 C 0.3037(2) -0.0285(5) 0.2666(3) 0.0228(12) Uani 1 1 d . .
C29 C 0.3159(2) -0.0934(5) 0.1885(3) 0.0257(12) Uani 1 1 d . .
H29 H 0.2876 -0.1265 0.1518 0.031 Uiso 1 1 calc R U
C30 C 0.3704(2) -0.1070(6) 0.1672(3) 0.0293(13) Uani 1 1 d . .
H30 H 0.3798 -0.1488 0.1143 0.035 Uiso 1 1 calc R U
C31 C 0.4124(2) -0.0610(5) 0.2214(3) 0.0268(12) Uani 1 1 d . .
H31 H 0.4496 -0.0726 0.2046 0.032 Uiso 1 1 calc R U
C32 C 0.4007(2) 0.0008(5) 0.2986(3) 0.0224(11) Uani 1 1 d . .
H32 H 0.4294 0.0312 0.3351 0.027 Uiso 1 1 calc R U
C33 C 0.3455(2) 0.0179(6) 0.3221(3) 0.0207(11) Uani 1 1 d . .
C34 C 0.24430(19) 0.1461(5) 0.4677(3) 0.0156(10) Uani 1 1 d . .
C36 C 0.2415(2) 0.2524(5) 0.5952(3) 0.0169(11) Uani 1 1 d . .
C37 C 0.2589(2) 0.3202(5) 0.6688(3) 0.0186(11) Uani 1 1 d . .
H37 H 0.2968 0.3349 0.6796 0.022 Uiso 1 1 calc R U
C38 C 0.2196(2) 0.3661(5) 0.7262(3) 0.0237(12) Uani 1 1 d . .
H38 H 0.2307 0.4147 0.7762 0.028 Uiso 1 1 calc R U
C39 C 0.1632(2) 0.3415(5) 0.7112(4) 0.0246(12) Uani 1 1 d . .
H39 H 0.1370 0.3717 0.7520 0.029 Uiso 1 1 calc R U
C40 C 0.1457(2) 0.2748(5) 0.6388(3) 0.0227(12) Uani 1 1 d . .
H40 H 0.1078 0.2587 0.6287 0.027 Uiso 1 1 calc R U
C41 C 0.18480(19) 0.2313(5) 0.5808(3) 0.0173(11) Uani 1 1 d . .
C43 C 0.5225(3) 0.5473(8) 0.6044(5) 0.055(2) Uani 1 1 d . .
C44 C 0.5492(2) 0.4129(6) 0.6276(4) 0.0372(15) Uani 1 1 d . .
H44A H 0.5848 0.4064 0.5989 0.045 Uiso 1 1 calc R U
H44B H 0.5262 0.3301 0.6110 0.045 Uiso 1 1 calc R U
H44C H 0.5549 0.4109 0.6888 0.045 Uiso 1 1 calc R U

loop_
_atom_site_aniso_label
_atom_site_aniso_U_11
_atom_site_aniso_U_22
_atom_site_aniso_U_33
_atom_site_aniso_U_23
_atom_site_aniso_U_13
_atom_site_aniso_U_12
Ir1 0.01462(8) 0.01331(9) 0.01396(9) 0.00045(14) -0.00001(12) 0.00027(6)
S27 0.0266(6) 0.0227(7) 0.0180(7) -0.0016(6) -0.0047(6) -0.0045(6)
S42 0.0158(6) 0.0255(7) 0.0234(7) -0.0017(5) -0.0022(5) -0.0034(5)
P1 0.0234(7) 0.0244(7) 0.0232(8) -0.0015(6) 0.0016(6) -0.0066(6)
F1 0.0341(18) 0.094(3) 0.034(2) -0.028(2) 0.0018(17) -0.0183(19)
F2 0.0368(16) 0.059(2) 0.071(3) -0.040(3) 0.002(2) -0.0159(15)
F3 0.0301(18) 0.075(3) 0.076(3) -0.039(2) 0.0216(18) -0.0137(17)
F4 0.0295(19) 0.043(2) 0.089(3) -0.033(2) 0.002(2) 0.0010(16)
F5 0.101(3) 0.065(2) 0.054(3) 0.040(3) -0.018(3) -0.037(2)
F6 0.060(2) 0.063(3) 0.090(3) 0.045(2) 0.017(2) 0.004(2)
N1 0.016(2) 0.015(2) 0.016(2) 0.0015(17) 0.0011(18) -0.0013(17)
N13 0.018(2) 0.017(2) 0.017(2) 0.0020(18) 0.0030(18) 0.0003(17)
N25 0.022(2) 0.016(2) 0.014(2) 0.0011(18) 0.0020(19) -0.0016(17)
N35 0.0163(18) 0.0138(18) 0.014(3) 0.0000(18) -0.0022(18) 0.0012(15)
N43 0.044(4) 0.054(4) 0.196(9) 0.072(5) -0.038(5) -0.019(3)
C2 0.020(3) 0.021(3) 0.015(3) -0.001(2) 0.003(2) -0.001(2)
C3 0.023(3) 0.023(3) 0.033(3) 0.003(3) 0.008(2) -0.002(2)
C4 0.039(3) 0.020(3) 0.029(3) 0.005(2) 0.008(3) -0.006(2)
C5 0.034(3) 0.017(3) 0.025(3) 0.004(2) 0.003(2) 0.008(2)
C6 0.026(3) 0.015(3) 0.017(3) -0.003(2) -0.003(2) 0.005(2)
C7 0.019(2) 0.017(3) 0.016(3) -0.001(2) 0.002(2) 0.001(2)
C8 0.015(2) 0.019(2) 0.018(3) -0.0022(19) 0.0006(19) -0.0015(19)
C9 0.021(2) 0.019(2) 0.020(2) 0.001(3) 0.000(3) 0.0013(17)
C10 0.023(2) 0.025(3) 0.024(3) -0.002(2) 0.000(2) 0.006(2)
C11 0.019(3) 0.028(3) 0.022(3) -0.003(2) 0.001(2) 0.002(2)
C12 0.021(3) 0.022(3) 0.021(3) -0.001(2) 0.004(2) -0.002(2)
C14 0.018(2) 0.020(3) 0.018(3) 0.002(2) 0.003(2) 0.001(2)
C15 0.031(3) 0.020(3) 0.020(3) 0.004(2) 0.004(2) 0.004(2)
C16 0.046(4) 0.016(3) 0.024(3) 0.004(2) 0.010(3) 0.003(3)
C17 0.038(3) 0.013(3) 0.029(3) -0.002(2) 0.012(3) -0.001(2)
C18 0.026(3) 0.019(3) 0.018(3) -0.003(2) 0.001(2) -0.003(2)
C19 0.017(3) 0.021(3) 0.015(3) -0.003(2) 0.000(2) 0.002(2)
C20 0.013(2) 0.020(3) 0.015(3) 0.001(2) 0.001(2) -0.002(2)
C21 0.020(3) 0.019(3) 0.022(3) 0.003(2) 0.000(2) -0.002(2)
C22 0.025(3) 0.023(3) 0.025(3) -0.005(2) -0.003(2) -0.008(2)
C23 0.035(3) 0.037(3) 0.013(3) 0.001(3) -0.003(2) -0.011(3)
C24 0.025(3) 0.028(3) 0.026(3) 0.004(2) -0.001(3) -0.001(2)
C26 0.020(3) 0.012(2) 0.018(3) 0.001(2) -0.001(2) -0.004(2)
C28 0.032(3) 0.017(3) 0.020(3) 0.002(2) -0.002(2) 0.001(2)
C29 0.039(3) 0.021(3) 0.018(3) -0.004(2) -0.004(3) -0.003(2)
C30 0.046(4) 0.026(3) 0.016(3) -0.002(2) 0.002(3) 0.007(3)
C31 0.031(3) 0.029(3) 0.020(3) 0.000(2) 0.002(3) 0.004(3)
C32 0.030(3) 0.018(3) 0.019(3) -0.002(2) 0.000(2) 0.004(2)
C33 0.028(3) 0.020(3) 0.015(3) 0.000(2) 0.000(2) 0.002(2)
C34 0.015(2) 0.015(2) 0.017(3) 0.004(2) 0.000(2) -0.002(2)
C36 0.021(3) 0.013(3) 0.018(3) 0.007(2) 0.000(2) 0.002(2)
C37 0.017(3) 0.017(3) 0.021(3) 0.002(2) -0.002(2) 0.000(2)
C38 0.029(3) 0.024(3) 0.018(3) -0.002(2) -0.003(2) 0.004(2)
C39 0.024(3) 0.025(3) 0.025(3) 0.004(3) 0.006(2) 0.006(2)
C40 0.016(3) 0.024(3) 0.028(3) 0.003(3) 0.002(2) 0.001(2)
C41 0.019(3) 0.012(3) 0.021(3) 0.001(2) -0.002(2) -0.001(2)
C43 0.027(3) 0.050(4) 0.086(6) 0.025(4) -0.012(4) -0.018(3)
C44 0.034(3) 0.034(3) 0.044(4) 0.004(3) 0.001(3) 0.001(3)

loop_
_atom_type_symbol
_atom_type_description
_atom_type_scat_dispersion_real
_atom_type_scat_dispersion_imag
_atom_type_scat_source
C C 0.0033 0.0016
;
International Tables for Crystallography
(Vol. C, Tables 4.2.6.8 and 6.1.1.4)
;
H H 0.0000 0.0000
;
International Tables for Crystallography
(Vol. C, Table 6.1.1.4)
;
F F 0.0171 0.0103
;
International Tables for Crystallography
(Vol. C, Tables 4.2.6.8 and 6.1.1.4)
;
Ir Ir -1.4442 7.9887
;
International Tables for Crystallography
(Vol. C, Tables 4.2.6.8 and 6.1.1.4)
;
N N 0.0061 0.0033
;
International Tables for Crystallography
(Vol. C, Tables 4.2.6.8 and 6.1.1.4)
;
P P 0.1023 0.0942
;
International Tables for Crystallography
(Vol. C, Tables 4.2.6.8 and 6.1.1.4)
;
S S 0.1246 0.1234
;
International Tables for Crystallography
(Vol. C, Tables 4.2.6.8 and 6.1.1.4)
;

loop_
_geom_angle_atom_site_label_1
_geom_angle_atom_site_label_2
_geom_angle_atom_site_label_3
_geom_angle
C20 Ir1 C8 84.46(18)
C20 Ir1 N13 80.45(17)
C8 Ir1 N13 93.64(16)
C20 Ir1 N1 94.94(18)
C8 Ir1 N1 80.62(17)
N13 Ir1 N1 173.00(15)
C20 Ir1 N25 174.14(16)
C8 Ir1 N25 100.21(16)
N13 Ir1 N25 95.63(15)
N1 Ir1 N25 89.35(15)
C20 Ir1 N35 99.31(17)
C8 Ir1 N35 176.19(16)
N13 Ir1 N35 86.47(14)
N1 Ir1 N35 99.53(14)
N25 Ir1 N35 76.00(14)
C26 S27 C28 89.1(2)
C34 S42 C41 89.4(2)
F5 P1 F6 179.3(3)
F5 P1 F1 90.0(2)
F6 P1 F1 90.6(2)
F5 P1 F4 91.3(2)
F6 P1 F4 89.1(2)
F1 P1 F4 90.72(19)
F5 P1 F3 89.6(2)
F6 P1 F3 90.0(2)
F1 P1 F3 89.48(19)
F4 P1 F3 179.1(2)
F5 P1 F2 90.3(2)
F6 P1 F2 89.1(2)
F1 P1 F2 179.5(2)
F4 P1 F2 89.69(18)
F3 P1 F2 90.10(18)
C6 N1 C2 120.2(4)
C6 N1 Ir1 124.6(3)
C2 N1 Ir1 115.2(3)
C18 N13 C14 119.2(4)
C18 N13 Ir1 125.2(3)
C14 N13 Ir1 115.6(3)
C26 N25 C33 110.7(4)
C26 N25 Ir1 113.6(3)
C33 N25 Ir1 135.6(3)
C34 N35 C36 111.1(4)
C34 N35 Ir1 113.2(3)
C36 N35 Ir1 135.0(3)
N1 C2 C3 119.7(4)
N1 C2 C7 114.5(4)
C3 C2 C7 125.8(4)
C4 C3 C2 119.6(5)
C4 C3 H3 120.2
C2 C3 H3 120.2
C5 C4 C3 119.7(5)
C5 C4 H4 120.1
C3 C4 H4 120.1
C4 C5 C6 119.8(5)
C4 C5 H5 120.1
C6 C5 H5 120.1
N1 C6 C5 120.9(5)
N1 C6 H6 119.6
C5 C6 H6 119.6
C12 C7 C8 121.7(4)
C12 C7 C2 123.4(4)
C8 C7 C2 114.9(4)
C9 C8 C7 116.9(4)
C9 C8 Ir1 128.4(3)
C7 C8 Ir1 114.6(3)
C10 C9 C8 121.2(5)
C10 C9 H9 119.4
C8 C9 H9 119.4
C9 C10 C11 121.3(5)
C9 C10 H10 119.3
C11 C10 H10 119.3
C12 C11 C10 118.9(5)
C12 C11 H11 120.5
C10 C11 H11 120.5
C11 C12 C7 120.0(5)
C11 C12 H12 120.0
C7 C12 H12 120.0
N13 C14 C15 120.2(5)
N13 C14 C19 114.0(4)
C15 C14 C19 125.8(5)
C16 C15 C14 120.0(5)
C16 C15 H15 120.0
C14 C15 H15 120.0
C17 C16 C15 119.0(5)
C17 C16 H16 120.5
C15 C16 H16 120.5
C18 C17 C16 119.4(5)
C18 C17 H17 120.3
C16 C17 H17 120.3
N13 C18 C17 122.1(5)
N13 C18 H18 118.9
C17 C18 H18 118.9
C24 C19 C20 121.6(5)
C24 C19 C14 123.5(5)
C20 C19 C14 114.8(4)
C21 C20 C19 116.5(4)
C21 C20 Ir1 128.7(4)
C19 C20 Ir1 114.8(3)
C22 C21 C20 121.8(5)
C22 C21 H21 119.1
C20 C21 H21 119.1
C21 C22 C23 120.5(5)
C21 C22 H22 119.7
C23 C22 H22 119.7
C24 C23 C22 119.0(5)
C24 C23 H23 120.5
C22 C23 H23 120.5
C23 C24 C19 120.5(5)
C23 C24 H24 119.7
C19 C24 H24 119.7
N25 C26 C34 118.2(4)
N25 C26 S27 116.2(4)
C34 C26 S27 125.6(4)
C29 C28 C33 121.6(5)
C29 C28 S27 128.2(4)
C33 C28 S27 110.2(4)
C30 C29 C28 117.3(5)
C30 C29 H29 121.4
C28 C29 H29 121.4
C29 C30 C31 121.9(5)
C29 C30 H30 119.1
C31 C30 H30 119.1
C32 C31 C30 121.1(5)
C32 C31 H31 119.4
C30 C31 H31 119.4
C31 C32 C33 118.7(5)
C31 C32 H32 120.7
C33 C32 H32 120.7
N25 C33 C32 126.7(5)
N25 C33 C28 113.7(4)
C32 C33 C28 119.5(5)
N35 C34 C26 118.6(4)
N35 C34 S42 116.1(4)
C26 C34 S42 125.3(4)
C37 C36 N35 127.2(4)
C37 C36 C41 119.6(5)
N35 C36 C41 113.2(4)
C36 C37 C38 118.5(5)
C36 C37 H37 120.8
C38 C37 H37 120.8
C37 C38 C39 120.9(5)
C37 C38 H38 119.5
C39 C38 H38 119.5
C40 C39 C38 121.0(5)
C40 C39 H39 119.5
C38 C39 H39 119.5
C39 C40 C41 118.1(5)
C39 C40 H40 120.9
C41 C40 H40 120.9
C40 C41 C36 121.8(5)
C40 C41 S42 127.9(4)
C36 C41 S42 110.3(4)
N43 C43 C44 179.7(10)
C43 C44 H44A 109.5
C43 C44 H44B 109.5
H44A C44 H44B 109.5
C43 C44 H44C 109.5
H44A C44 H44C 109.5
H44B C44 H44C 109.5

loop_
_geom_bond_atom_site_label_1
_geom_bond_atom_site_label_2
_geom_bond_distance
Ir1 C20 2.009(5)
Ir1 C8 2.009(4)
Ir1 N13 2.049(4)
Ir1 N1 2.058(4)
Ir1 N25 2.180(4)
Ir1 N35 2.195(4)
S27 C26 1.719(5)
S27 C28 1.739(5)
S42 C34 1.724(5)
S42 C41 1.739(5)
P1 F5 1.578(4)
P1 F6 1.580(4)
P1 F1 1.586(4)
P1 F4 1.589(3)
P1 F3 1.594(3)
P1 F2 1.596(4)
N1 C6 1.350(6)
N1 C2 1.371(6)
N13 C18 1.350(5)
N13 C14 1.368(6)
N25 C26 1.329(6)
N25 C33 1.387(6)
N35 C34 1.320(6)
N35 C36 1.402(6)
N43 C43 1.122(8)
C2 C3 1.400(7)
C2 C7 1.464(6)
C3 C4 1.379(7)
C3 H3 0.9500
C4 C5 1.374(7)
C4 H4 0.9500
C5 C6 1.387(7)
C5 H5 0.9500
C6 H6 0.9500
C7 C12 1.392(6)
C7 C8 1.420(6)
C8 C9 1.396(6)
C9 C10 1.386(6)
C9 H9 0.9500
C10 C11 1.391(7)
C10 H10 0.9500
C11 C12 1.390(7)
C11 H11 0.9500
C12 H12 0.9500
C14 C15 1.393(7)
C14 C19 1.473(7)
C15 C16 1.387(7)
C15 H15 0.9500
C16 C17 1.380(7)
C16 H16 0.9500
C17 C18 1.378(7)
C17 H17 0.9500
C18 H18 0.9500
C19 C24 1.393(7)
C19 C20 1.412(6)
C20 C21 1.404(6)
C21 C22 1.390(7)
C21 H21 0.9500
C22 C23 1.392(7)
C22 H22 0.9500
C23 C24 1.384(7)
C23 H23 0.9500
C24 H24 0.9500
C26 C34 1.434(6)
C28 C29 1.407(7)
C28 C33 1.412(7)
C29 C30 1.377(7)
C29 H29 0.9500
C30 C31 1.402(7)
C30 H30 0.9500
C31 C32 1.379(7)
C31 H31 0.9500
C32 C33 1.406(7)
C32 H32 0.9500
C36 C37 1.388(7)
C36 C41 1.415(6)
C37 C38 1.386(7)
C37 H37 0.9500
C38 C39 1.413(7)
C38 H38 0.9500
C39 C40 1.368(7)
C39 H39 0.9500
C40 C41 1.383(7)
C40 H40 0.9500
C43 C44 1.439(8)
C44 H44A 0.9800
C44 H44B 0.9800
C44 H44C 0.9800

loop_
_geom_torsion_atom_site_label_1
_geom_torsion_atom_site_label_2
_geom_torsion_atom_site_label_3
_geom_torsion_atom_site_label_4
_geom_torsion
C6 N1 C2 C3 2.1(7)
Ir1 N1 C2 C3 -177.2(4)
C6 N1 C2 C7 -177.9(4)
Ir1 N1 C2 C7 2.7(5)
N1 C2 C3 C4 -1.3(8)
C7 C2 C3 C4 178.8(5)
C2 C3 C4 C5 -0.3(8)
C3 C4 C5 C6 1.0(8)
C2 N1 C6 C5 -1.4(7)
Ir1 N1 C6 C5 177.9(4)
C4 C5 C6 N1 -0.2(8)
N1 C2 C7 C12 179.0(5)
C3 C2 C7 C12 -1.1(8)
N1 C2 C7 C8 0.1(6)
C3 C2 C7 C8 -180.0(5)
C12 C7 C8 C9 0.0(7)
C2 C7 C8 C9 178.8(5)
C12 C7 C8 Ir1 178.2(4)
C2 C7 C8 Ir1 -2.9(5)
C7 C8 C9 C10 -0.1(8)
Ir1 C8 C9 C10 -178.0(4)
C8 C9 C10 C11 0.3(9)
C9 C10 C11 C12 -0.4(8)
C10 C11 C12 C7 0.3(8)
C8 C7 C12 C11 -0.1(8)
C2 C7 C12 C11 -178.9(5)
C18 N13 C14 C15 3.3(7)
Ir1 N13 C14 C15 -176.7(4)
C18 N13 C14 C19 -174.1(4)
Ir1 N13 C14 C19 5.9(5)
N13 C14 C15 C16 -3.6(7)
C19 C14 C15 C16 173.5(5)
C14 C15 C16 C17 1.3(8)
C15 C16 C17 C18 1.1(8)
C14 N13 C18 C17 -0.9(7)
Ir1 N13 C18 C17 179.2(4)
C16 C17 C18 N13 -1.3(7)
N13 C14 C19 C24 174.2(5)
C15 C14 C19 C24 -3.0(8)
N13 C14 C19 C20 -1.3(6)
C15 C14 C19 C20 -178.6(5)
C24 C19 C20 C21 0.4(7)
C14 C19 C20 C21 176.1(4)
C24 C19 C20 Ir1 -179.6(4)
C14 C19 C20 Ir1 -3.9(5)
C19 C20 C21 C22 -1.7(7)
Ir1 C20 C21 C22 178.3(4)
C20 C21 C22 C23 1.5(8)
C21 C22 C23 C24 -0.1(8)
C22 C23 C24 C19 -1.2(8)
C20 C19 C24 C23 1.0(8)
C14 C19 C24 C23 -174.3(5)
C33 N25 C26 C34 179.9(4)
Ir1 N25 C26 C34 3.1(5)
C33 N25 C26 S27 1.0(5)
Ir1 N25 C26 S27 -175.8(2)
C28 S27 C26 N25 -0.6(4)
C28 S27 C26 C34 -179.3(4)
C26 S27 C28 C29 -178.7(5)
C26 S27 C28 C33 0.0(4)
C33 C28 C29 C30 -1.5(7)
S27 C28 C29 C30 177.1(4)
C28 C29 C30 C31 1.2(8)
C29 C30 C31 C32 -0.3(8)
C30 C31 C32 C33 -0.4(8)
C26 N25 C33 C32 177.4(5)
Ir1 N25 C33 C32 -6.9(8)
C26 N25 C33 C28 -1.0(6)
Ir1 N25 C33 C28 174.8(3)
C31 C32 C33 N25 -178.2(5)
C31 C32 C33 C28 0.1(7)
C29 C28 C33 N25 179.3(4)
S27 C28 C33 N25 0.6(5)
C29 C28 C33 C32 0.8(7)
S27 C28 C33 C32 -177.9(4)
C36 N35 C34 C26 -178.2(4)
Ir1 N35 C34 C26 -6.7(5)
C36 N35 C34 S42 -0.1(5)
Ir1 N35 C34 S42 171.3(2)
N25 C26 C34 N35 2.6(7)
S27 C26 C34 N35 -178.7(3)
N25 C26 C34 S42 -175.3(3)
S27 C26 C34 S42 3.5(6)
C41 S42 C34 N35 -0.3(4)
C41 S42 C34 C26 177.6(4)
C34 N35 C36 C37 -178.3(4)
Ir1 N35 C36 C37 12.9(7)
C34 N35 C36 C41 0.6(6)
Ir1 N35 C36 C41 -168.2(3)
N35 C36 C37 C38 178.6(4)
C41 C36 C37 C38 -0.3(7)
C36 C37 C38 C39 1.5(7)
C37 C38 C39 C40 -1.5(8)
C38 C39 C40 C41 0.3(7)
C39 C40 C41 C36 0.9(7)
C39 C40 C41 S42 -178.0(4)
C37 C36 C41 C40 -0.9(7)
N35 C36 C41 C40 -179.9(4)
C37 C36 C41 S42 178.2(4)
N35 C36 C41 S42 -0.8(5)
C34 S42 C41 C40 179.6(5)
C34 S42 C41 C36 0.6(4)
